data_9010380
loop_
_publ_author_name
'McCarthy, A. C.'
'Downs, R. T.'
'Thompson, R. M.'

_publ_section_title
;
 Compressibility trends of the clinopyroxenes, and in-situ high-pressure
 single-crystal X-ray diffraction study of jadeite
 Sample: P = 8.54 GPa
;
_journal_name_full 'American Mineralogist'
_journal_page_first 198
_journal_page_last 209
_journal_paper_doi 10.2138/am.2008.2521
_journal_volume 93
_journal_year 2008
_chemical_compound_source 'Clear Creek, San Benito County, California'
_chemical_formula_sum 'Al Na O6 Si2'
_chemical_name_mineral Jadeite
_space_group_IT_number 15
_symmetry_space_group_name_Hall '-C 2yc'
_symmetry_space_group_name_H-M 'C 1 2/c 1'
_cell_angle_alpha 90
_cell_angle_beta 106.854
_cell_angle_gamma 90
_cell_length_a 9.2305
_cell_length_b 8.3999
_cell_length_c 5.1178
_cell_formula_units_Z 4
_cell_volume 379.766
_database_code_amcsd 0004512
_diffrn_ambient_pressure 8.54e+06
_exptl_crystal_density_diffrn 3.535
_cod_original_formula_sum 'Na Al Si2 O6'
_cod_database_code 9010380

loop_
_space_group_symop_operation_xyz
x,y,z
1/2+x,1/2+y,z
x,-y,1/2+z
1/2+x,1/2-y,1/2+z
-x,y,1/2-z
1/2-x,1/2+y,1/2-z
-x,-y,-z
1/2-x,1/2-y,-z

loop_
_atom_site_label
_atom_site_fract_x
_atom_site_fract_y
_atom_site_fract_z
_atom_site_U_iso_or_equiv
NaM2 0.00000 0.30430 0.25000 0.01165
AlM1 0.00000 0.90800 0.25000 0.00697
Si 0.29150 0.09560 0.22970 0.00646
O1 0.10820 0.08010 0.12950 0.00735
O2 0.35990 0.26720 0.30320 0.00988
O3 0.35700 0.01420 0.00050 0.00798

loop_
_cod_related_entry_id
_cod_related_entry_database
_cod_related_entry_code
1 AMCSD 0004512
